data_4509271
loop_
_publ_author_name
'Sarma, Bipul'
'Nath, Naba K.'
'Bhogala, Balakrishna R.'
'Nangia, Ashwini'

_publ_section_title
;
 Synthon Competition and Cooperation in Molecular Salts of Hydroxybenzoic
 Acids and Aminopyridines
;
_journal_issue 3
_journal_name_full 'Crystal Growth &amp; Design'
_journal_page_first 1546
_journal_paper_doi 10.1021/cg801145c
_journal_volume 9
_journal_year 2009
_chemical_formula_moiety C7H4O3F.C5H7N2
_chemical_formula_sum 'C12 H11 F N2 O3'
_chemical_formula_weight 250.23
_chemical_name_systematic
; 
 3-Aminopyridinium 3-flouro-4-hydroxybenzoate  
;
_space_group_IT_number 14
_symmetry_cell_setting monoclinic
_symmetry_space_group_name_Hall '-P 2ybc'
_symmetry_space_group_name_H-M 'P 1 21/c 1'
_atom_sites_solution_hydrogens geom
_atom_sites_solution_primary direct
_atom_sites_solution_secondary difmap
_audit_creation_method SHELXL-97
_cell_angle_alpha 90.00
_cell_angle_beta 118.30
_cell_angle_gamma 90.00
_cell_formula_units_Z 4
_cell_length_a 12.0905(16)
_cell_length_b 9.0847(12)
_cell_length_c 12.0905(16)
_cell_measurement_reflns_used 2106
_cell_measurement_temperature 298(2)
_cell_measurement_theta_max 25.92
_cell_measurement_theta_min 2.95
_cell_volume 1169.3(3)
_computing_cell_refinement 'Bruker SMART'
_computing_data_collection 'Bruker SMART'
_computing_data_reduction 'Bruker SAINT'
_computing_molecular_graphics 'Bruker SHELXTL'
_computing_publication_material 'Bruker SHELXTL'
_computing_structure_refinement 'SHELXL-97 (Sheldrick, 1997)'
_computing_structure_solution 'SHELXS-97 (Sheldrick, 1990)'
_diffrn_ambient_temperature 298(2)
_diffrn_measured_fraction_theta_full 0.986
_diffrn_measured_fraction_theta_max 0.986
_diffrn_measurement_device_type 'CCD area detector'
_diffrn_measurement_method 'phi and omega scans'
_diffrn_radiation_monochromator graphite
_diffrn_radiation_source 'fine-focus sealed tube'
_diffrn_radiation_type MoK\a
_diffrn_radiation_wavelength 0.71073
_diffrn_reflns_av_R_equivalents 0.0210
_diffrn_reflns_av_sigmaI/netI 0.0212
_diffrn_reflns_limit_h_max 14
_diffrn_reflns_limit_h_min -14
_diffrn_reflns_limit_k_max 10
_diffrn_reflns_limit_k_min -10
_diffrn_reflns_limit_l_max 10
_diffrn_reflns_limit_l_min -14
_diffrn_reflns_number 4916
_diffrn_reflns_theta_full 25.00
_diffrn_reflns_theta_max 25.00
_diffrn_reflns_theta_min 1.91
_exptl_absorpt_coefficient_mu 0.114
_exptl_absorpt_correction_T_max 0.9776
_exptl_absorpt_correction_T_min 0.9623
_exptl_absorpt_correction_type multi-scan
_exptl_absorpt_process_details 'SADABS-Bruker Nonius area detector scaling and absorption correction - V2.10'
_exptl_crystal_colour brown
_exptl_crystal_density_diffrn 1.421
_exptl_crystal_density_method 'not measured'
_exptl_crystal_description block
_exptl_crystal_F_000 520
_exptl_crystal_size_max 0.34
_exptl_crystal_size_mid 0.30
_exptl_crystal_size_min 0.20
_refine_diff_density_max 0.203
_refine_diff_density_min -0.230
_refine_diff_density_rms 0.057
_refine_ls_extinction_method none
_refine_ls_goodness_of_fit_ref 1.041
_refine_ls_hydrogen_treatment mixed
_refine_ls_matrix_type full
_refine_ls_number_parameters 207
_refine_ls_number_reflns 2032
_refine_ls_number_restraints 0
_refine_ls_restrained_S_all 1.041
_refine_ls_R_factor_all 0.0507
_refine_ls_R_factor_gt 0.0435
_refine_ls_shift/su_max 0.000
_refine_ls_shift/su_mean 0.000
_refine_ls_structure_factor_coef Fsqd
_refine_ls_weighting_details 'calc w=1/[\s^2^(Fo^2^)+(0.0712P)^2^+0.2033P] where P=(Fo^2^+2Fc^2^)/3'
_refine_ls_weighting_scheme calc
_refine_ls_wR_factor_gt 0.1148
_refine_ls_wR_factor_ref 0.1218
_reflns_number_gt 1687
_reflns_number_total 2032
_reflns_threshold_expression >2sigma(I)
_cod_data_source_file cg801145csup1.cif
_cod_data_source_block a_3-APH+.3-F-4-HBA-_1:1_(6)
_cod_depositor_comments
;
The following automatic conversions were performed:

'_symmetry_cell_setting' value 'Monoclinic' changed to 'monoclinic'
according to /home/saulius/struct/CIF-dictionaries/cif_core.dic
dictionary named 'cif_core.dic' version 2.4.2 from 2011-04-26.

Automatic conversion script
Id: cif_fix_values 1891 2012-01-12 08:04:46Z andrius 
;
_cod_original_cell_volume 1169.2(3)
_cod_original_sg_symbol_H-M 'P2(1)/c  '
_cod_database_code 4509271

loop_
_symmetry_equiv_pos_as_xyz
'x, y, z'
'-x, y+1/2, -z+1/2'
'-x, -y, -z'
'x, -y-1/2, z-1/2'

loop_
_atom_site_label
_atom_site_type_symbol
_atom_site_fract_x
_atom_site_fract_y
_atom_site_fract_z
_atom_site_U_iso_or_equiv
_atom_site_adp_type
_atom_site_occupancy
_atom_site_symmetry_multiplicity
_atom_site_calc_flag
O1 O 0.72696(10) 1.14847(14) 0.18086(11) 0.0515(4) Uani 1 1 d
C6 C 1.00253(16) 0.84607(19) 0.20564(16) 0.0439(4) Uani 1 1 d
C5 C 1.00241(15) 0.79943(18) 0.09659(16) 0.0423(4) Uani 1 1 d
C3 C 0.81509(17) 0.9442(2) -0.02316(16) 0.0476(4) Uani 1 1 d
O2 O 0.62589(12) 1.12372(16) -0.02504(12) 0.0634(4) Uani 1 1 d
C2 C 0.81663(14) 0.99255(18) 0.08658(15) 0.0399(4) Uani 1 1 d
O3 O 1.08924(13) 0.70827(15) 0.09380(13) 0.0561(4) Uani 1 1 d
F1 F 0.90414(12) 0.80335(16) -0.12280(10) 0.0822(5) Uani 1 1 d
C1 C 0.71740(15) 1.09489(18) 0.08075(16) 0.0435(4) Uani 1 1 d
C7 C 0.91090(16) 0.94167(19) 0.20004(16) 0.0437(4) Uani 1 1 d
C4 C 0.90587(17) 0.8498(2) -0.01632(15) 0.0475(4) Uani 1 1 d
N1 N 0.46142(14) 0.29438(16) -0.00117(14) 0.0487(4) Uani 1 1 d
C8 C 0.49109(17) 0.3538(2) 0.10985(18) 0.0481(4) Uani 1 1 d
C10 C 0.29259(17) 0.4718(2) 0.01974(18) 0.0518(5) Uani 1 1 d
C9 C 0.40810(16) 0.4451(2) 0.12574(16) 0.0481(4) Uani 1 1 d
C12 C 0.35057(18) 0.3180(2) -0.10278(19) 0.0541(5) Uani 1 1 d
N2 N 0.4416(2) 0.5076(3) 0.23889(18) 0.0770(6) Uani 1 1 d
C11 C 0.26504(17) 0.4081(2) -0.09305(18) 0.0544(5) Uani 1 1 d
H6 H 1.0747(12) 0.8112(14) 0.2932(13) 0.019(3) Uiso 1 1 d
H7 H 0.9113(16) 0.9711(18) 0.2714(17) 0.042(5) Uiso 1 1 d
H8 H 0.5695(18) 0.332(2) 0.1738(18) 0.054(5) Uiso 1 1 d
H2B H 0.386(2) 0.551(2) 0.251(2) 0.064(6) Uiso 1 1 d
H11 H 0.183(2) 0.428(2) -0.167(2) 0.064(6) Uiso 1 1 d
H12 H 0.3389(18) 0.271(2) -0.178(2) 0.057(5) Uiso 1 1 d
H3A H 1.146(2) 0.688(2) 0.171(2) 0.074(7) Uiso 1 1 d
H3 H 0.747(2) 0.977(2) -0.099(2) 0.074(6) Uiso 1 1 d
H10 H 0.2372(18) 0.534(2) 0.0292(17) 0.053(5) Uiso 1 1 d
H1 H 0.518(2) 0.232(2) -0.012(2) 0.074(6) Uiso 1 1 d
H2A H 0.508(2) 0.473(3) 0.305(2) 0.085(8) Uiso 1 1 d

loop_
_atom_site_aniso_label
_atom_site_aniso_U_11
_atom_site_aniso_U_22
_atom_site_aniso_U_33
_atom_site_aniso_U_23
_atom_site_aniso_U_13
_atom_site_aniso_U_12
O1 0.0382(7) 0.0664(8) 0.0473(7) -0.0108(6) 0.0182(6) 0.0015(5)
C6 0.0400(9) 0.0492(9) 0.0366(9) 0.0033(7) 0.0134(7) 0.0027(7)
C5 0.0390(9) 0.0441(9) 0.0442(10) 0.0043(7) 0.0202(8) 0.0023(7)
C3 0.0431(10) 0.0576(11) 0.0363(9) 0.0048(8) 0.0141(8) 0.0069(8)
O2 0.0457(7) 0.0807(10) 0.0470(8) -0.0098(7) 0.0081(6) 0.0191(6)
C2 0.0334(8) 0.0436(9) 0.0406(9) -0.0010(7) 0.0157(7) -0.0025(7)
O3 0.0537(8) 0.0661(9) 0.0494(8) 0.0079(6) 0.0253(7) 0.0207(6)
F1 0.0899(9) 0.1135(11) 0.0412(7) 0.0038(6) 0.0296(6) 0.0416(8)
C1 0.0343(9) 0.0477(10) 0.0437(10) -0.0038(7) 0.0146(8) -0.0033(7)
C7 0.0440(10) 0.0498(10) 0.0359(9) -0.0025(7) 0.0178(8) -0.0009(7)
C4 0.0510(10) 0.0586(11) 0.0335(9) 0.0002(8) 0.0206(8) 0.0062(8)
N1 0.0421(8) 0.0503(9) 0.0510(9) -0.0027(7) 0.0200(7) 0.0036(6)
C8 0.0397(10) 0.0526(10) 0.0450(10) 0.0037(8) 0.0144(8) 0.0051(8)
C10 0.0426(10) 0.0578(11) 0.0533(11) 0.0038(9) 0.0212(9) 0.0102(8)
C9 0.0464(10) 0.0530(10) 0.0429(10) 0.0034(8) 0.0197(8) 0.0061(8)
C12 0.0492(11) 0.0588(11) 0.0471(11) -0.0056(9) 0.0170(9) 0.0009(8)
N2 0.0684(13) 0.1054(15) 0.0455(11) -0.0037(10) 0.0175(10) 0.0353(12)
C11 0.0393(10) 0.0620(12) 0.0490(11) 0.0005(9) 0.0102(8) 0.0044(8)

loop_
_atom_type_symbol
_atom_type_description
_atom_type_scat_dispersion_real
_atom_type_scat_dispersion_imag
_atom_type_scat_source
C C 0.0033 0.0016 'International Tables Vol C Tables 4.2.6.8 and 6.1.1.4'
H H 0.0000 0.0000 'International Tables Vol C Tables 4.2.6.8 and 6.1.1.4'
N N 0.0061 0.0033 'International Tables Vol C Tables 4.2.6.8 and 6.1.1.4'
O O 0.0106 0.0060 'International Tables Vol C Tables 4.2.6.8 and 6.1.1.4'
F F 0.0171 0.0103 'International Tables Vol C Tables 4.2.6.8 and 6.1.1.4'

loop_
_geom_angle_atom_site_label_1
_geom_angle_atom_site_label_2
_geom_angle_atom_site_label_3
_geom_angle
C7 C6 C5 120.42(15)
C7 C6 H6 120.0(7)
C5 C6 H6 119.5(7)
O3 C5 C6 124.19(15)
O3 C5 C4 118.64(15)
C6 C5 C4 117.16(15)
C4 C3 C2 119.66(16)
C4 C3 H3 124.0(13)
C2 C3 H3 116.3(13)
C7 C2 C3 118.24(15)
C7 C2 C1 121.40(15)
C3 C2 C1 120.35(15)
C5 O3 H3A 109.4(15)
O1 C1 O2 122.16(15)
O1 C1 C2 119.37(14)
O2 C1 C2 118.47(15)
C2 C7 C6 121.50(16)
C2 C7 H7 118.6(11)
C6 C7 H7 119.9(11)
F1 C4 C3 119.49(15)
F1 C4 C5 117.51(15)
C3 C4 C5 123.00(16)
C8 N1 C12 122.39(17)
C8 N1 H1 121.2(13)
C12 N1 H1 116.4(13)
N1 C8 C9 121.17(17)
N1 C8 H8 116.0(12)
C9 C8 H8 122.8(12)
C11 C10 C9 120.35(18)
C11 C10 H10 122.3(12)
C9 C10 H10 117.4(12)
N2 C9 C8 120.18(17)
N2 C9 C10 122.94(18)
C8 C9 C10 116.85(17)
N1 C12 C11 119.09(18)
N1 C12 H12 115.7(12)
C11 C12 H12 125.2(12)
C9 N2 H2B 119.4(15)
C9 N2 H2A 118.6(16)
H2B N2 H2A 117(2)
C12 C11 C10 120.14(17)
C12 C11 H11 120.4(12)
C10 C11 H11 119.5(12)

loop_
_geom_bond_atom_site_label_1
_geom_bond_atom_site_label_2
_geom_bond_distance
O1 C1 1.258(2)
C6 C7 1.384(2)
C6 C5 1.384(2)
C6 H6 1.052(13)
C5 O3 1.3500(19)
C5 C4 1.387(2)
C3 C4 1.364(3)
C3 C2 1.389(2)
C3 H3 0.95(2)
O2 C1 1.260(2)
C2 C7 1.383(2)
C2 C1 1.493(2)
O3 H3A 0.88(3)
F1 C4 1.346(2)
C7 H7 0.901(18)
N1 C8 1.329(2)
N1 C12 1.338(2)
N1 H1 0.95(2)
C8 C9 1.383(2)
C8 H8 0.918(19)
C10 C11 1.369(3)
C10 C9 1.398(3)
C10 H10 0.925(19)
C9 N2 1.354(3)
C12 C11 1.367(3)
C12 H12 0.95(2)
N2 H2B 0.85(2)
N2 H2A 0.88(3)
C11 H11 0.98(2)
